data_1516909
loop_
_publ_author_name
'Himansu Sekhar Sahoo'
'Debakanta Tripathy'
'Sabyasachi Chakrabortty'
'Satish Bhat'
'Avinash Kumbhar'
'Dillip Kumar Chand'

_publ_section_title
;
 Self-assembled mononuclear palladium(II) based molecular loopsOriginal
;
_journal_name_full
;
Inorganica Chimica Acta
;
_journal_page_first 42
_journal_page_last 50
_journal_volume 400
_journal_year 2013
_chemical_formula_sum 'C18 H28 N6 O13 Pd'
_chemical_formula_weight 642.86
_space_group_IT_number 2
_symmetry_cell_setting triclinic
_symmetry_space_group_name_Hall '-P 1'
_symmetry_space_group_name_H-M 'P -1'
_atom_sites_solution_hydrogens geom
_atom_sites_solution_primary direct
_atom_sites_solution_secondary difmap
_cell_angle_alpha 93.3380(10)
_cell_angle_beta 99.6800(10)
_cell_angle_gamma 102.7390(10)
_cell_formula_units_Z 2
_cell_length_a 9.8586(2)
_cell_length_b 10.2379(2)
_cell_length_c 13.2723(3)
_cell_measurement_reflns_used 7276
_cell_measurement_temperature 173(2)
_cell_measurement_theta_max 33.81
_cell_measurement_theta_min 2.16
_cell_volume 1281.67(5)
_computing_cell_refinement 'APEX II,Bruker,2004'
_computing_data_collection 'APEX II,Bruker,2004'
_computing_data_reduction SAINT,Bruker,2004
_computing_molecular_graphics 'ORTEP-3 (Farrugia, 1997)'
_computing_publication_material 'SHELXL-97 (Sheldrick, 1997)'
_computing_structure_refinement 'SHELXL-97 (Sheldrick, 1997)'
_computing_structure_solution 'SHELXS-97 (Sheldrick, 1997)'
_diffrn_ambient_temperature 173(2)
_diffrn_measured_fraction_theta_full 0.982
_diffrn_measured_fraction_theta_max 0.654
_diffrn_measurement_device_type 'Bruker APEX-II CCD'
_diffrn_measurement_method '\f and \w scans'
_diffrn_radiation_monochromator graphite
_diffrn_radiation_source 'fine-focus sealed tube'
_diffrn_radiation_type MoK\a
_diffrn_radiation_wavelength 0.71073
_diffrn_reflns_av_R_equivalents 0.0214
_diffrn_reflns_av_sigmaI/netI 0.0232
_diffrn_reflns_limit_h_max 13
_diffrn_reflns_limit_h_min -12
_diffrn_reflns_limit_k_max 15
_diffrn_reflns_limit_k_min -14
_diffrn_reflns_limit_l_max 14
_diffrn_reflns_limit_l_min -20
_diffrn_reflns_number 18421
_diffrn_reflns_theta_full 25.00
_diffrn_reflns_theta_max 34.54
_diffrn_reflns_theta_min 1.56
_exptl_absorpt_coefficient_mu 0.800
_exptl_absorpt_correction_T_max 0.800
_exptl_absorpt_correction_T_min 0.755
_exptl_absorpt_correction_type multi-scan
_exptl_absorpt_process_details 'SADABS (Bruker, 1999)'
_exptl_crystal_colour clear
_exptl_crystal_density_diffrn 1.666
_exptl_crystal_density_method 'not measured'
_exptl_crystal_description Rectangular
_exptl_crystal_F_000 656
_exptl_crystal_size_max 0.35
_exptl_crystal_size_mid 0.30
_exptl_crystal_size_min 0.28
_refine_diff_density_max 0.553
_refine_diff_density_min -0.629
_refine_diff_density_rms 0.101
_refine_ls_extinction_method none
_refine_ls_goodness_of_fit_ref 0.417
_refine_ls_hydrogen_treatment mixed
_refine_ls_matrix_type full
_refine_ls_number_parameters 375
_refine_ls_number_reflns 7132
_refine_ls_number_restraints 0
_refine_ls_restrained_S_all 0.417
_refine_ls_R_factor_all 0.0235
_refine_ls_R_factor_gt 0.0208
_refine_ls_shift/su_max 0.001
_refine_ls_shift/su_mean 0.000
_refine_ls_structure_factor_coef Fsqd
_refine_ls_weighting_details 'calc w=1/[\s^2^(Fo^2^)+(0.0988P)^2^+7.6203P] where P=(Fo^2^+2Fc^2^)/3'
_refine_ls_weighting_scheme calc
_refine_ls_wR_factor_gt 0.0562
_refine_ls_wR_factor_ref 0.0711
_reflns_number_gt 6722
_reflns_number_total 7132
_reflns_threshold_expression >2sigma(I)
_cod_data_source_file ICA-2013-400-42-50-2.cif
_cod_data_source_block 2
_cod_original_sg_symbol_H-M P-1
_cod_database_code 1516909

loop_
_symmetry_equiv_pos_as_xyz
'x, y, z'
'-x, -y, -z'

loop_
_atom_site_label
_atom_site_type_symbol
_atom_site_fract_x
_atom_site_fract_y
_atom_site_fract_z
_atom_site_U_iso_or_equiv
_atom_site_adp_type
_atom_site_occupancy
_atom_site_symmetry_multiplicity
_atom_site_calc_flag
_atom_site_refinement_flags
C1 C 0.3262(3) -0.09089(19) 0.36544(15) 0.0332(4) Uani 1 1 d .
H1A H 0.2822 -0.1494 0.4137 0.040 Uiso 1 1 calc R
H1B H 0.4301 -0.0787 0.3832 0.040 Uiso 1 1 calc R
C2 C 0.2722(2) -0.15375(16) 0.25649(15) 0.0310(4) Uani 1 1 d .
H2A H 0.3037 -0.2381 0.2462 0.037 Uiso 1 1 calc R
H2B H 0.1675 -0.1750 0.2411 0.037 Uiso 1 1 calc R
C3 C 0.2492(2) 0.2059(2) 0.03616(15) 0.0315(4) Uani 1 1 d .
H3 H 0.1560 0.1697 0.0470 0.038 Uiso 1 1 calc R
C4 C 0.2682(3) 0.2549(2) -0.05667(16) 0.0392(5) Uani 1 1 d .
H4 H 0.1889 0.2510 -0.1095 0.047 Uiso 1 1 calc R
C5 C 0.4035(3) 0.3097(2) -0.07195(15) 0.0396(5) Uani 1 1 d .
H5 H 0.4183 0.3438 -0.1353 0.047 Uiso 1 1 calc R
C6 C 0.5175(2) 0.31421(18) 0.00636(14) 0.0309(4) Uani 1 1 d .
C7 C 0.4921(2) 0.26073(17) 0.09731(13) 0.0252(3) Uani 1 1 d .
H7 H 0.5699 0.2613 0.1505 0.030 Uiso 1 1 calc R
C8 C 0.6650(3) 0.3782(2) -0.00486(16) 0.0375(5) Uani 1 1 d .
C9 C 0.8976(3) 0.4657(2) 0.0906(2) 0.0424(5) Uani 1 1 d .
H9A H 0.9041 0.5442 0.0500 0.051 Uiso 1 1 calc R
H9B H 0.9498 0.4038 0.0630 0.051 Uiso 1 1 calc R
C10 C 0.9581(2) 0.5103(2) 0.2015(2) 0.0371(5) Uani 1 1 d .
H10A H 0.9402 0.4333 0.2431 0.045 Uiso 1 1 calc R
H10B H 1.0616 0.5467 0.2109 0.045 Uiso 1 1 calc R
C11 C 0.9188(2) 0.6441(2) 0.34040(16) 0.0321(4) Uani 1 1 d .
H11A H 1.0156 0.7012 0.3631 0.039 Uiso 1 1 calc R
H11B H 0.9115 0.5610 0.3758 0.039 Uiso 1 1 calc R
C12 C 0.8123(2) 0.71804(18) 0.36649(15) 0.0294(4) Uani 1 1 d .
H12A H 0.8391 0.7576 0.4389 0.035 Uiso 1 1 calc R
H12B H 0.8066 0.7914 0.3217 0.035 Uiso 1 1 calc R
C13 C 0.57662(18) 0.65181(15) 0.39500(13) 0.0212(3) Uani 1 1 d .
C14 C 0.44613(17) 0.54103(14) 0.37771(12) 0.0183(3) Uani 1 1 d .
C15 C 0.33108(19) 0.55834(16) 0.42072(13) 0.0223(3) Uani 1 1 d .
H15 H 0.3349 0.6402 0.4599 0.027 Uiso 1 1 calc R
C16 C 0.21104(19) 0.45421(17) 0.40540(14) 0.0242(3) Uani 1 1 d .
H16 H 0.1305 0.4641 0.4328 0.029 Uiso 1 1 calc R
C17 C 0.21006(18) 0.33528(16) 0.34947(14) 0.0231(3) Uani 1 1 d .
H17 H 0.1269 0.2646 0.3379 0.028 Uiso 1 1 calc R
C18 C 0.43903(17) 0.41847(15) 0.32383(12) 0.0188(3) Uani 1 1 d .
H18 H 0.5181 0.4063 0.2953 0.023 Uiso 1 1 calc R
N1 N 0.28817(17) 0.04161(14) 0.37252(11) 0.0219(3) Uani 1 1 d .
N2 N 0.33064(17) -0.05471(14) 0.18837(12) 0.0214(3) Uani 1 1 d .
N3 N 0.36034(17) 0.20843(14) 0.11156(11) 0.0229(3) Uani 1 1 d .
N4 N 0.32336(15) 0.31669(13) 0.31091(11) 0.0190(3) Uani 1 1 d .
N5 N 0.8646(2) 0.12235(19) 0.06496(15) 0.0386(4) Uani 1 1 d .
N6 N 0.7777(2) 0.22082(19) 0.39593(13) 0.0345(4) Uani 1 1 d .
O1 O 0.6987(2) 0.4101(2) -0.08471(14) 0.0553(5) Uani 1 1 d .
O2 O 0.75151(18) 0.39774(16) 0.08557(12) 0.0392(4) Uani 1 1 d .
O3 O 0.89183(16) 0.61117(15) 0.23279(11) 0.0320(3) Uani 1 1 d .
O4 O 0.67696(14) 0.61988(12) 0.35020(11) 0.0267(3) Uani 1 1 d .
O5 O 0.58801(15) 0.75680(13) 0.44581(11) 0.0311(3) Uani 1 1 d .
O6 O 0.7358(2) 0.07273(19) 0.06014(16) 0.0521(4) Uani 1 1 d .
O7 O 0.9070(2) 0.1594(2) -0.01384(13) 0.0485(4) Uani 1 1 d .
O8 O 0.9505(2) 0.1375(2) 0.14760(15) 0.0621(6) Uani 1 1 d .
O9 O 0.7708(2) 0.09750(17) 0.40752(14) 0.0450(4) Uani 1 1 d .
O10 O 0.8866(2) 0.3059(2) 0.43177(17) 0.0597(5) Uani 1 1 d .
O11 O 0.6733(3) 0.2531(3) 0.3512(2) 0.0842(9) Uani 1 1 d .
O12 O 0.99102(18) 0.01632(18) 0.33137(18) 0.0409(4) Uani 1 1 d .
O13 O 0.62315(19) 0.9438(2) 0.22221(18) 0.0465(4) Uani 1 1 d .
Pd1 Pd 0.325925(12) 0.132082(10) 0.244791(8) 0.01661(4) Uani 1 1 d .
H1N H 0.191(3) 0.028(3) 0.373(2) 0.050(8) Uiso 1 1 d .
H2N H 0.325(3) 0.091(3) 0.428(2) 0.040(7) Uiso 1 1 d .
H4N H 0.415(3) -0.057(2) 0.1893(18) 0.022(5) Uiso 1 1 d .
H3N H 0.282(3) -0.076(3) 0.126(2) 0.033(6) Uiso 1 1 d .
H13N H 0.972(3) 0.033(3) 0.277(3) 0.047(9) Uiso 1 1 d .
H12N H 0.943(3) 0.041(3) 0.363(3) 0.047(9) Uiso 1 1 d .
H14N H 0.659(4) 0.990(4) 0.277(3) 0.065(10) Uiso 1 1 d .
H15N H 0.655(4) 0.986(4) 0.180(3) 0.057(10) Uiso 1 1 d .

loop_
_atom_site_aniso_label
_atom_site_aniso_U_11
_atom_site_aniso_U_22
_atom_site_aniso_U_33
_atom_site_aniso_U_23
_atom_site_aniso_U_13
_atom_site_aniso_U_12
C1 0.0553(13) 0.0270(8) 0.0265(9) 0.0077(7) 0.0151(9) 0.0218(8)
C2 0.0469(11) 0.0167(6) 0.0323(9) 0.0017(6) 0.0165(8) 0.0067(7)
C3 0.0378(10) 0.0300(8) 0.0266(9) 0.0008(7) -0.0013(8) 0.0137(7)
C4 0.0577(14) 0.0361(10) 0.0239(9) 0.0023(7) -0.0047(9) 0.0206(9)
C5 0.0721(16) 0.0302(9) 0.0193(8) 0.0046(7) 0.0093(9) 0.0170(9)
C6 0.0513(12) 0.0232(7) 0.0213(8) 0.0015(6) 0.0146(8) 0.0094(7)
C7 0.0343(9) 0.0224(7) 0.0200(7) 0.0013(6) 0.0076(7) 0.0072(6)
C8 0.0601(14) 0.0278(8) 0.0300(9) 0.0030(7) 0.0266(10) 0.0075(8)
C9 0.0466(13) 0.0340(9) 0.0539(13) 0.0036(9) 0.0371(11) 0.0041(8)
C10 0.0297(10) 0.0332(9) 0.0555(13) 0.0113(9) 0.0203(9) 0.0110(7)
C11 0.0253(9) 0.0417(10) 0.0289(9) 0.0104(8) 0.0062(7) 0.0043(7)
C12 0.0262(9) 0.0272(7) 0.0302(9) 0.0005(6) 0.0080(7) -0.0051(6)
C13 0.0241(8) 0.0176(6) 0.0209(7) 0.0012(5) 0.0022(6) 0.0045(5)
C14 0.0214(7) 0.0160(5) 0.0180(7) 0.0012(5) 0.0031(6) 0.0061(5)
C15 0.0277(8) 0.0195(6) 0.0227(7) 0.0019(5) 0.0066(6) 0.0103(6)
C16 0.0234(8) 0.0241(7) 0.0295(8) 0.0041(6) 0.0096(7) 0.0109(6)
C17 0.0206(8) 0.0214(6) 0.0283(8) 0.0031(6) 0.0059(6) 0.0055(5)
C18 0.0191(7) 0.0172(6) 0.0202(7) -0.0002(5) 0.0041(6) 0.0046(5)
N1 0.0263(7) 0.0197(5) 0.0207(6) 0.0007(5) 0.0065(6) 0.0064(5)
N2 0.0242(7) 0.0189(5) 0.0206(6) -0.0021(5) 0.0040(6) 0.0053(5)
N3 0.0285(7) 0.0208(6) 0.0198(6) 0.0010(5) 0.0031(6) 0.0078(5)
N4 0.0197(6) 0.0165(5) 0.0207(6) 0.0009(4) 0.0039(5) 0.0041(4)
N5 0.0420(10) 0.0342(8) 0.0355(9) -0.0045(7) -0.0035(8) 0.0106(7)
N6 0.0391(10) 0.0413(9) 0.0267(8) -0.0043(7) 0.0083(7) 0.0172(7)
O1 0.0819(14) 0.0553(10) 0.0342(8) 0.0093(8) 0.0359(9) 0.0072(10)
O2 0.0454(9) 0.0395(7) 0.0319(7) 0.0020(6) 0.0231(7) -0.0032(6)
O3 0.0379(8) 0.0354(7) 0.0283(7) 0.0083(5) 0.0097(6) 0.0159(6)
O4 0.0246(6) 0.0211(5) 0.0320(6) -0.0036(4) 0.0096(5) -0.0012(4)
O5 0.0329(7) 0.0212(5) 0.0360(7) -0.0083(5) 0.0035(6) 0.0046(5)
O6 0.0426(10) 0.0461(9) 0.0616(12) -0.0045(8) 0.0056(9) 0.0033(7)
O7 0.0431(10) 0.0642(11) 0.0334(8) 0.0015(8) -0.0023(7) 0.0107(8)
O8 0.0577(12) 0.0803(15) 0.0369(9) 0.0083(10) -0.0113(9) 0.0064(11)
O9 0.0534(10) 0.0402(8) 0.0446(9) 0.0052(7) 0.0183(8) 0.0103(7)
O10 0.0554(12) 0.0474(10) 0.0639(13) -0.0005(9) -0.0048(10) -0.0007(9)
O11 0.0683(15) 0.0822(17) 0.100(2) -0.0246(14) -0.0258(14) 0.0523(14)
O12 0.0274(8) 0.0417(8) 0.0560(12) 0.0137(8) 0.0118(8) 0.0080(6)
O13 0.0305(8) 0.0517(10) 0.0529(11) -0.0175(9) 0.0099(8) 0.0046(7)
Pd1 0.01649(7) 0.01544(5) 0.01727(6) -0.00055(4) 0.00270(4) 0.00332(4)

loop_
_atom_type_symbol
_atom_type_description
_atom_type_scat_dispersion_real
_atom_type_scat_dispersion_imag
_atom_type_scat_source
C C 0.0033 0.0016 'International Tables Vol C Tables 4.2.6.8 and 6.1.1.4'
H H 0.0000 0.0000 'International Tables Vol C Tables 4.2.6.8 and 6.1.1.4'
N N 0.0061 0.0033 'International Tables Vol C Tables 4.2.6.8 and 6.1.1.4'
O O 0.0106 0.0060 'International Tables Vol C Tables 4.2.6.8 and 6.1.1.4'
Pd Pd -0.9988 1.0072 'International Tables Vol C Tables 4.2.6.8 and 6.1.1.4'

loop_
_geom_angle_atom_site_label_1
_geom_angle_atom_site_label_2
_geom_angle_atom_site_label_3
_geom_angle
N1 C1 C2 107.37(16)
N1 C1 H1A 110.2
C2 C1 H1A 110.2
N1 C1 H1B 110.2
C2 C1 H1B 110.2
H1A C1 H1B 108.5
N2 C2 C1 107.16(15)
N2 C2 H2A 110.3
C1 C2 H2A 110.3
N2 C2 H2B 110.3
C1 C2 H2B 110.3
H2A C2 H2B 108.5
N3 C3 C4 121.3(2)
N3 C3 H3 119.4
C4 C3 H3 119.4
C5 C4 C3 119.5(2)
C5 C4 H4 120.3
C3 C4 H4 120.3
C4 C5 C6 119.14(19)
C4 C5 H5 120.4
C6 C5 H5 120.4
C5 C6 C7 118.8(2)
C5 C6 C8 121.00(19)
C7 C6 C8 120.1(2)
N3 C7 C6 121.53(18)
N3 C7 H7 119.2
C6 C7 H7 119.2
O1 C8 O2 125.3(2)
O1 C8 C6 124.3(2)
O2 C8 C6 110.36(16)
O2 C9 C10 106.51(16)
O2 C9 H9A 110.4
C10 C9 H9A 110.4
O2 C9 H9B 110.4
C10 C9 H9B 110.4
H9A C9 H9B 108.6
O3 C10 C9 107.71(19)
O3 C10 H10A 110.2
C9 C10 H10A 110.2
O3 C10 H10B 110.2
C9 C10 H10B 110.2
H10A C10 H10B 108.5
O3 C11 C12 108.48(17)
O3 C11 H11A 110.0
C12 C11 H11A 110.0
O3 C11 H11B 110.0
C12 C11 H11B 110.0
H11A C11 H11B 108.4
O4 C12 C11 106.65(15)
O4 C12 H12A 110.4
C11 C12 H12A 110.4
O4 C12 H12B 110.4
C11 C12 H12B 110.4
H12A C12 H12B 108.6
O5 C13 O4 125.00(16)
O5 C13 C14 122.84(16)
O4 C13 C14 112.15(13)
C18 C14 C15 119.17(14)
C18 C14 C13 121.52(15)
C15 C14 C13 119.24(14)
C16 C15 C14 118.83(15)
C16 C15 H15 120.6
C14 C15 H15 120.6
C15 C16 C17 119.07(16)
C15 C16 H16 120.5
C17 C16 H16 120.5
N4 C17 C16 122.12(15)
N4 C17 H17 118.9
C16 C17 H17 118.9
N4 C18 C14 121.78(15)
N4 C18 H18 119.1
C14 C18 H18 119.1
C1 N1 Pd1 108.14(11)
C1 N1 H1N 109.1(19)
Pd1 N1 H1N 107.7(19)
C1 N1 H2N 115.1(19)
Pd1 N1 H2N 113.6(19)
H1N N1 H2N 103(3)
C2 N2 Pd1 109.02(11)
C2 N2 H4N 108.2(16)
Pd1 N2 H4N 108.0(16)
C2 N2 H3N 109.3(17)
Pd1 N2 H3N 112.1(17)
H4N N2 H3N 110(2)
C7 N3 C3 119.74(17)
C7 N3 Pd1 120.82(12)
C3 N3 Pd1 119.44(14)
C18 N4 C17 118.97(13)
C18 N4 Pd1 120.22(11)
C17 N4 Pd1 120.61(11)
O7 N5 O8 119.6(2)
O7 N5 O6 119.1(2)
O8 N5 O6 121.3(2)
O11 N6 O10 120.9(2)
O11 N6 O9 118.8(2)
O10 N6 O9 120.2(2)
C8 O2 C9 118.16(17)
C11 O3 C10 113.54(17)
C13 O4 C12 116.99(13)
H13N O12 H12N 109(3)
H14N O13 H15N 104(3)
N3 Pd1 N2 91.76(6)
N3 Pd1 N1 175.69(5)
N2 Pd1 N1 84.06(6)
N3 Pd1 N4 91.70(6)
N2 Pd1 N4 176.35(6)
N1 Pd1 N4 92.50(6)

loop_
_geom_bond_atom_site_label_1
_geom_bond_atom_site_label_2
_geom_bond_distance
C1 N1 1.487(2)
C1 C2 1.507(3)
C1 H1A 0.9900
C1 H1B 0.9900
C2 N2 1.484(2)
C2 H2A 0.9900
C2 H2B 0.9900
C3 N3 1.349(3)
C3 C4 1.383(3)
C3 H3 0.9500
C4 C5 1.382(4)
C4 H4 0.9500
C5 C6 1.387(3)
C5 H5 0.9500
C6 C7 1.392(2)
C6 C8 1.493(3)
C7 N3 1.340(2)
C7 H7 0.9500
C8 O1 1.205(2)
C8 O2 1.327(3)
C9 O2 1.444(3)
C9 C10 1.495(4)
C9 H9A 0.9900
C9 H9B 0.9900
C10 O3 1.416(2)
C10 H10A 0.9900
C10 H10B 0.9900
C11 O3 1.414(3)
C11 C12 1.496(3)
C11 H11A 0.9900
C11 H11B 0.9900
C12 O4 1.457(2)
C12 H12A 0.9900
C12 H12B 0.9900
C13 O5 1.2081(19)
C13 O4 1.325(2)
C13 C14 1.490(2)
C14 C18 1.389(2)
C14 C15 1.392(2)
C15 C16 1.384(2)
C15 H15 0.9500
C16 C17 1.386(2)
C16 H16 0.9500
C17 N4 1.349(2)
C17 H17 0.9500
C18 N4 1.3435(19)
C18 H18 0.9500
N1 Pd1 2.0282(15)
N1 H1N 0.94(3)
N1 H2N 0.85(3)
N2 Pd1 2.0259(13)
N2 H4N 0.83(3)
N2 H3N 0.87(3)
N3 Pd1 2.0246(15)
N4 Pd1 2.0441(13)
N5 O7 1.239(3)
N5 O8 1.247(3)
N5 O6 1.249(3)
N6 O11 1.221(3)
N6 O10 1.227(3)
N6 O9 1.269(3)
O12 H13N 0.75(3)
O12 H12N 0.75(3)
O13 H14N 0.82(4)
O13 H15N 0.79(4)

loop_
_geom_hbond_atom_site_label_D
_geom_hbond_atom_site_label_H
_geom_hbond_atom_site_label_A
_geom_hbond_distance_DH
_geom_hbond_distance_HA
_geom_hbond_distance_DA
_geom_hbond_angle_DHA
_geom_hbond_site_symmetry_A
O12 H12N O9 0.75(3) 2.08(3) 2.804(3) 163(3) .
O12 H13N O8 0.75(3) 2.08(4) 2.809(3) 163(3) .
O13 H15N O6 0.79(4) 2.06(4) 2.844(3) 173(4) 1_565
O13 H14N N6 0.82(4) 2.68(4) 3.440(2) 155(3) 1_565
O13 H14N O9 0.82(4) 2.01(4) 2.825(3) 172(4) 1_565
N2 H3N N5 0.87(3) 2.66(3) 3.529(2) 176(2) 2_655
N2 H3N O6 0.87(3) 2.45(3) 3.239(3) 151(2) 2_655
N2 H3N O7 0.87(3) 2.15(3) 2.963(2) 154(2) 2_655
N2 H4N O13 0.83(3) 2.03(3) 2.846(2) 169(2) 1_545
N1 H2N O5 0.85(3) 2.14(3) 2.9804(19) 171(3) 2_666
N1 H1N O12 0.94(3) 1.93(3) 2.839(2) 162(3) 1_455

loop_
_geom_torsion_atom_site_label_1
_geom_torsion_atom_site_label_2
_geom_torsion_atom_site_label_3
_geom_torsion_atom_site_label_4
_geom_torsion
N1 C1 C2 N2 54.1(2)
N3 C3 C4 C5 -1.1(3)
C3 C4 C5 C6 0.0(3)
C4 C5 C6 C7 1.3(3)
C4 C5 C6 C8 -177.12(18)
C5 C6 C7 N3 -1.7(3)
C8 C6 C7 N3 176.75(16)
C5 C6 C8 O1 -12.2(3)
C7 C6 C8 O1 169.4(2)
C5 C6 C8 O2 166.18(18)
C7 C6 C8 O2 -12.2(3)
O2 C9 C10 O3 -67.5(2)
O3 C11 C12 O4 70.87(19)
O5 C13 C14 C18 -176.26(17)
O4 C13 C14 C18 2.5(2)
O5 C13 C14 C15 0.6(3)
O4 C13 C14 C15 179.38(15)
C18 C14 C15 C16 -2.2(3)
C13 C14 C15 C16 -179.14(16)
C14 C15 C16 C17 1.2(3)
C15 C16 C17 N4 1.2(3)
C15 C14 C18 N4 0.9(3)
C13 C14 C18 N4 177.76(15)
C2 C1 N1 Pd1 -42.11(19)
C1 C2 N2 Pd1 -39.75(19)
C6 C7 N3 C3 0.6(3)
C6 C7 N3 Pd1 -179.69(12)
C4 C3 N3 C7 0.8(3)
C4 C3 N3 Pd1 -178.89(15)
C14 C18 N4 C17 1.5(2)
C14 C18 N4 Pd1 -173.33(12)
C16 C17 N4 C18 -2.5(3)
C16 C17 N4 Pd1 172.24(14)
O1 C8 O2 C9 1.7(3)
C6 C8 O2 C9 -176.67(17)
C10 C9 O2 C8 163.38(18)
C12 C11 O3 C10 -163.30(16)
C9 C10 O3 C11 168.52(16)
O5 C13 O4 C12 1.9(3)
C14 C13 O4 C12 -176.85(15)
C11 C12 O4 C13 161.44(16)
C7 N3 Pd1 N2 -91.71(13)
C3 N3 Pd1 N2 87.95(14)
C7 N3 Pd1 N1 -105.6(8)
C3 N3 Pd1 N1 74.1(8)
C7 N3 Pd1 N4 87.13(13)
C3 N3 Pd1 N4 -93.20(14)
C2 N2 Pd1 N3 -165.63(13)
C2 N2 Pd1 N1 13.33(13)
C2 N2 Pd1 N4 32.8(10)
C1 N1 Pd1 N3 30.0(9)
C1 N1 Pd1 N2 16.11(13)
C1 N1 Pd1 N4 -162.67(13)
C18 N4 Pd1 N3 -62.27(13)
C17 N4 Pd1 N3 123.02(14)
C18 N4 Pd1 N2 99.3(9)
C17 N4 Pd1 N2 -75.4(9)
C18 N4 Pd1 N1 118.67(13)
C17 N4 Pd1 N1 -56.03(14)
